data_7013807
loop_
_publ_author_name
'Matsushima, Yuji'
'Onitsuka, Kiyotaka'
'Takahashi, Shigetoshi'

_publ_section_title
;
 Stereoselective ligand-exchange reaction of planar-chiral
 cyclopentadienyl-ruthenium complexes: thermodynamic control of
 configuration at a stereogenic metal center.
;
_journal_issue 4
_journal_name_full 'Dalton transactions (Cambridge, England : 2003)'
_journal_page_first 547
_journal_page_last 553
_journal_paper_doi 10.1039/b314859a
_journal_year 2004
_chemical_formula_moiety 'C45 H39 I O2 P2 Ru '
_chemical_formula_sum 'C45 H39 I O2 P2 Ru'
_chemical_formula_weight 901.72
_space_group_IT_number 14
_symmetry_cell_setting monoclinic
_symmetry_Int_Tables_number 14
_symmetry_space_group_name_Hall '-P 2ybc'
_symmetry_space_group_name_H-M 'P 1 21/c 1'
_audit_creation_date 'Sat Dec 14 03:32:39 2002'
_audit_creation_method 'from TEXRAY.INF file'
_cell_angle_alpha 90
_cell_angle_beta 100.050(8)
_cell_angle_gamma 90
_cell_formula_units_Z 4
_cell_length_a 12.481(2)
_cell_length_b 14.921(2)
_cell_length_c 20.483(1)
_cell_measurement_reflns_used 25
_cell_measurement_temperature 223.2
_cell_measurement_theta_max 14.2
_cell_measurement_theta_min 13.4
_cell_volume 3756.0(8)
_computing_cell_refinement 'Rigaku/AFC Diffractometer Control'
_computing_data_collection 'Rigaku/AFC Diffractometer Control'
_computing_data_reduction teXsan
_computing_publication_material teXsan
_computing_structure_refinement teXsan
_computing_structure_solution 'DIRDIF92 (PATTY)'
_diffrn_ambient_temperature 223.2
_diffrn_measurement_device_type 'Rigaku AFC7R'
_diffrn_measurement_method \w-2\q
_diffrn_orient_matrix_UB_11 0.00883
_diffrn_orient_matrix_UB_12 0.06655
_diffrn_orient_matrix_UB_13 0.00319
_diffrn_orient_matrix_UB_21 0.07260
_diffrn_orient_matrix_UB_22 -0.00789
_diffrn_orient_matrix_UB_23 0.02901
_diffrn_orient_matrix_UB_31 0.03567
_diffrn_orient_matrix_UB_32 -0.00041
_diffrn_orient_matrix_UB_33 -0.04008
_diffrn_radiation_detector 'scintillation counter'
_diffrn_radiation_monochromator graphite
_diffrn_radiation_source 'Rigaku rotating anode'
_diffrn_radiation_type 'Mo K\a'
_diffrn_radiation_wavelength 0.7107
_diffrn_reflns_av_R_equivalents 0.025
_diffrn_reflns_av_sigmaI/netI 0.056
_diffrn_reflns_limit_h_max 16
_diffrn_reflns_limit_h_min 0
_diffrn_reflns_limit_k_max 19
_diffrn_reflns_limit_k_min 0
_diffrn_reflns_limit_l_max 26
_diffrn_reflns_limit_l_min -26
_diffrn_reflns_number 9036
_diffrn_reflns_reduction_process 'Lp corrections applied'
_diffrn_reflns_theta_max 27.51
_diffrn_reflns_theta_min 2.73
_diffrn_standards_decay_% 1.52
_diffrn_standards_interval_count 150
_diffrn_standards_number 3
_exptl_absorpt_coefficient_mu 1.363
_exptl_absorpt_correction_T_max 0.998
_exptl_absorpt_correction_T_min 0.828
_exptl_absorpt_correction_type psi-scan
_exptl_absorpt_process_details '(North, Phillips & Mathews, 1968)'
_exptl_crystal_colour red
_exptl_crystal_density_diffrn 1.595
_exptl_crystal_density_method 'not measured'
_exptl_crystal_description prismatic
_exptl_crystal_F_000 1808.00
_exptl_crystal_size_max 0.450
_exptl_crystal_size_mid 0.250
_exptl_crystal_size_min 0.100
_refine_diff_density_max 0.53
_refine_diff_density_min -0.60
_refine_ls_extinction_method none
_refine_ls_goodness_of_fit_ref 1.097
_refine_ls_hydrogen_treatment noref
_refine_ls_matrix_type full
_refine_ls_number_constraints 0
_refine_ls_number_parameters 460
_refine_ls_number_reflns 6648
_refine_ls_number_restraints 0
_refine_ls_R_factor_gt 0.0305
_refine_ls_shift/su_max 0.0060
_refine_ls_shift/su_mean 0.0010
_refine_ls_structure_factor_coef F
_refine_ls_weighting_details 'w = 1/[\s^2^(Fo) + 0.00040|Fo|^2^]'
_refine_ls_weighting_scheme calc
_refine_ls_wR_factor_gt 0.0373
_refine_ls_wR_factor_ref 0.0373
_reflns_number_gt 6648
_reflns_number_total 8646
_reflns_threshold_expression >3.0sigma(I)
_cod_data_source_file b314859a.txt
_cod_data_source_block (C5H2MePhCO2CH2CH2PPh2)Ru(PPh3)I_complex_2e-I
_cod_depositor_comments
;
The following automatic conversions were performed:
'_reflns_observed_expression' tag replaced with
'_reflns_threshold_expression' tag as specified in the replacement
file
'cod-tools/trunk/perl-scripts/inputs/replacement_tags.lst'.

'_atom_site_calc_flags'
tag replaced with '_atom_site_calc_flag' tag as specified in the
replacement file
'cod-tools/trunk/perl-scripts/inputs/replacement_tags.lst'.

'_atom_type_scat_imag'
tag replaced with '_atom_type_scat_dispersion_imag' tag as specified
in the replacement file
'cod-tools/trunk/perl-scripts/inputs/replacement_tags.lst'.

Automatic conversion script
Id: cif_correct_tags 3137 2015-03-23 15:08:43Z antanas 
;
_cod_original_cell_volume 3755.9(6)
_cod_original_sg_symbol_H-M 'P 21/c       '
_cod_original_formula_sum 'C45 H39 I O2 P2 Ru '
_cod_database_code 7013807

loop_
_symmetry_equiv_pos_as_xyz
x,y,z
-x,1/2+y,1/2-z
-x,-y,-z
x,1/2-y,1/2+z

loop_
_atom_site_label
_atom_site_type_symbol
_atom_site_fract_x
_atom_site_fract_y
_atom_site_fract_z
_atom_site_U_iso_or_equiv
_atom_site_adp_type
_atom_site_occupancy
_atom_site_calc_flag
_atom_site_refinement_flags
_atom_site_disorder_assembly
_atom_site_disorder_group
I(1) I 0.25400(2) 0.38985(2) 1.00614(1) 0.03106(6) Uani 1.00 d . . .
Ru(1) Ru 0.20233(2) 0.37259(2) 0.87075(1) 0.01843(6) Uani 1.00 d . . .
P(1) P 0.38797(6) 0.34931(5) 0.86909(4) 0.0218(2) Uani 1.00 d . . .
P(2) P 0.14578(7) 0.22073(5) 0.87533(4) 0.0207(2) Uani 1.00 d . . .
O(1) O 0.3163(2) 0.6150(2) 0.9116(2) 0.0487(8) Uani 1.00 d . . .
O(2) O 0.3716(2) 0.5493(2) 0.8228(1) 0.0372(7) Uani 1.00 d . . .
C(1) C 0.1982(3) 0.5149(2) 0.8412(2) 0.0269(8) Uani 1.00 d . . .
C(2) C 0.1048(3) 0.5041(2) 0.8731(2) 0.0265(8) Uani 1.00 d . . .
C(3) C 0.0370(3) 0.4401(2) 0.8361(2) 0.0245(8) Uani 1.00 d . . .
C(4) C 0.0805(3) 0.4145(2) 0.7781(2) 0.0232(8) Uani 1.00 d . . .
C(5) C 0.1831(3) 0.4586(2) 0.7833(2) 0.0242(8) Uani 1.00 d . . .
C(6) C 0.0789(3) 0.5556(3) 0.9312(2) 0.039(1) Uani 1.00 d . . .
C(7) C 0.0207(3) 0.3705(2) 0.7185(2) 0.0250(8) Uani 1.00 d . . .
C(8) C 0.0640(3) 0.3669(3) 0.6597(2) 0.0347(10) Uani 1.00 d . . .
C(9) C 0.0064(4) 0.3286(3) 0.6030(2) 0.044(1) Uani 1.00 d . . .
C(10) C -0.0971(4) 0.2948(3) 0.6025(2) 0.046(1) Uani 1.00 d . . .
C(11) C -0.1412(3) 0.2969(3) 0.6602(2) 0.042(1) Uani 1.00 d . . .
C(12) C -0.0839(3) 0.3359(2) 0.7174(2) 0.0321(9) Uani 1.00 d . . .
C(13) C 0.2985(3) 0.5661(2) 0.8639(2) 0.0336(10) Uani 1.00 d . . .
C(14) C 0.4798(3) 0.5261(2) 0.8569(2) 0.039(1) Uani 1.00 d . . .
C(15) C 0.4771(3) 0.4455(2) 0.9021(2) 0.0301(9) Uani 1.00 d . . .
C(16) C 0.4643(2) 0.2574(2) 0.9161(2) 0.0234(8) Uani 1.00 d . . .
C(17) C 0.5250(3) 0.2704(2) 0.9804(2) 0.0290(9) Uani 1.00 d . . .
C(18) C 0.5796(3) 0.1988(3) 1.0139(2) 0.0357(10) Uani 1.00 d . . .
C(19) C 0.5731(3) 0.1138(3) 0.9863(2) 0.038(1) Uani 1.00 d . . .
C(20) C 0.5152(3) 0.1012(2) 0.9232(2) 0.038(1) Uani 1.00 d . . .
C(21) C 0.4614(3) 0.1726(2) 0.8877(2) 0.0298(9) Uani 1.00 d . . .
C(22) C 0.4274(3) 0.3266(2) 0.7886(2) 0.0263(8) Uani 1.00 d . . .
C(23) C 0.5372(3) 0.3275(3) 0.7822(2) 0.038(1) Uani 1.00 d . . .
C(24) C 0.5683(4) 0.2957(3) 0.7241(2) 0.050(1) Uani 1.00 d . . .
C(25) C 0.4911(4) 0.2610(3) 0.6735(2) 0.052(1) Uani 1.00 d . . .
C(26) C 0.3827(4) 0.2609(3) 0.6794(2) 0.042(1) Uani 1.00 d . . .
C(27) C 0.3508(3) 0.2939(2) 0.7365(2) 0.0322(9) Uani 1.00 d . . .
C(28) C 0.1734(3) 0.1434(2) 0.8093(2) 0.0245(8) Uani 1.00 d . . .
C(29) C 0.2394(3) 0.0679(2) 0.8235(2) 0.0344(10) Uani 1.00 d . . .
C(30) C 0.2683(3) 0.0162(3) 0.7728(2) 0.045(1) Uani 1.00 d . . .
C(31) C 0.2311(3) 0.0378(3) 0.7073(2) 0.043(1) Uani 1.00 d . . .
C(32) C 0.1635(3) 0.1105(3) 0.6923(2) 0.039(1) Uani 1.00 d . . .
C(33) C 0.1346(3) 0.1629(2) 0.7426(2) 0.0326(9) Uani 1.00 d . . .
C(34) C -0.0038(3) 0.2162(2) 0.8689(2) 0.0235(8) Uani 1.00 d . . .
C(35) C -0.0485(3) 0.2672(2) 0.9153(2) 0.0306(9) Uani 1.00 d . . .
C(36) C -0.1598(3) 0.2644(3) 0.9161(2) 0.037(1) Uani 1.00 d . . .
C(37) C -0.2276(3) 0.2110(3) 0.8708(2) 0.038(1) Uani 1.00 d . . .
C(38) C -0.1850(3) 0.1612(3) 0.8250(2) 0.0355(10) Uani 1.00 d . . .
C(39) C -0.0735(3) 0.1626(2) 0.8238(2) 0.0298(9) Uani 1.00 d . . .
C(40) C 0.1818(3) 0.1455(2) 0.9478(2) 0.0245(8) Uani 1.00 d . . .
C(41) C 0.2749(3) 0.1571(2) 0.9950(2) 0.0259(8) Uani 1.00 d . . .
C(42) C 0.3022(3) 0.0967(2) 1.0474(2) 0.0330(9) Uani 1.00 d . . .
C(43) C 0.2356(3) 0.0237(2) 1.0528(2) 0.0341(10) Uani 1.00 d . . .
C(44) C 0.1435(3) 0.0099(2) 1.0053(2) 0.038(1) Uani 1.00 d . . .
C(45) C 0.1169(3) 0.0701(2) 0.9533(2) 0.0320(9) Uani 1.00 d . . .
H(1) H -0.0281 0.4170 0.8477 0.0294 Uiso 1.00 calc . . .
H(2) H 0.2331 0.4518 0.7536 0.0290 Uiso 1.00 calc . . .
H(3) H 0.0685 0.5150 0.9653 0.0474 Uiso 1.00 calc . . .
H(4) H 0.0144 0.5895 0.9178 0.0474 Uiso 1.00 calc . . .
H(5) H 0.1374 0.5949 0.9473 0.0474 Uiso 1.00 calc . . .
H(6) H 0.1342 0.3913 0.6590 0.0417 Uiso 1.00 calc . . .
H(7) H 0.0378 0.3255 0.5640 0.0527 Uiso 1.00 calc . . .
H(8) H -0.1376 0.2702 0.5630 0.0555 Uiso 1.00 calc . . .
H(9) H -0.2109 0.2716 0.6605 0.0502 Uiso 1.00 calc . . .
H(10) H -0.1160 0.3390 0.7561 0.0386 Uiso 1.00 calc . . .
H(11) H 0.5099 0.5758 0.8828 0.0467 Uiso 1.00 calc . . .
H(12) H 0.5242 0.5123 0.8250 0.0467 Uiso 1.00 calc . . .
H(13) H 0.5493 0.4233 0.9132 0.0362 Uiso 1.00 calc . . .
H(14) H 0.4534 0.4660 0.9411 0.0362 Uiso 1.00 calc . . .
H(15) H 0.5283 0.3280 1.0005 0.0348 Uiso 1.00 calc . . .
H(16) H 0.6224 0.2081 1.0565 0.0428 Uiso 1.00 calc . . .
H(17) H 0.6081 0.0646 1.0106 0.0461 Uiso 1.00 calc . . .
H(18) H 0.5120 0.0433 0.9037 0.0456 Uiso 1.00 calc . . .
H(19) H 0.4226 0.1633 0.8440 0.0357 Uiso 1.00 calc . . .
H(20) H 0.5906 0.3497 0.8172 0.0451 Uiso 1.00 calc . . .
H(21) H 0.6426 0.2977 0.7193 0.0601 Uiso 1.00 calc . . .
H(22) H 0.5128 0.2374 0.6347 0.0623 Uiso 1.00 calc . . .
H(23) H 0.3297 0.2382 0.6444 0.0509 Uiso 1.00 calc . . .
H(24) H 0.2759 0.2942 0.7400 0.0387 Uiso 1.00 calc . . .
H(25) H 0.2648 0.0516 0.8684 0.0412 Uiso 1.00 calc . . .
H(26) H 0.3141 -0.0344 0.7834 0.0535 Uiso 1.00 calc . . .
H(27) H 0.2519 0.0028 0.6728 0.0510 Uiso 1.00 calc . . .
H(28) H 0.1365 0.1250 0.6473 0.0470 Uiso 1.00 calc . . .
H(29) H 0.0877 0.2128 0.7315 0.0391 Uiso 1.00 calc . . .
H(30) H -0.0025 0.3038 0.9462 0.0367 Uiso 1.00 calc . . .
H(31) H -0.1895 0.2990 0.9475 0.0441 Uiso 1.00 calc . . .
H(32) H -0.3035 0.2091 0.8715 0.0454 Uiso 1.00 calc . . .
H(33) H -0.2319 0.1255 0.7939 0.0426 Uiso 1.00 calc . . .
H(34) H -0.0447 0.1272 0.7924 0.0357 Uiso 1.00 calc . . .
H(35) H 0.3209 0.2070 0.9918 0.0311 Uiso 1.00 calc . . .
H(36) H 0.3663 0.1057 1.0792 0.0396 Uiso 1.00 calc . . .
H(37) H 0.2531 -0.0167 1.0889 0.0409 Uiso 1.00 calc . . .
H(38) H 0.0985 -0.0407 1.0084 0.0453 Uiso 1.00 calc . . .
H(39) H 0.0537 0.0600 0.9209 0.0384 Uiso 1.00 calc . . .

loop_
_atom_site_aniso_label
_atom_site_aniso_U_11
_atom_site_aniso_U_22
_atom_site_aniso_U_33
_atom_site_aniso_U_12
_atom_site_aniso_U_13
_atom_site_aniso_U_23
I(1) 0.0370(1) 0.0325(1) 0.0214(1) 0.00532(10) -0.00133(9) -0.00267(9)
Ru(1) 0.0165(1) 0.0183(1) 0.0193(1) 0.00036(9) -0.00007(9) -0.00069(9)
P(1) 0.0174(4) 0.0208(4) 0.0258(4) -0.0012(3) 0.0000(3) 0.0006(3)
P(2) 0.0172(4) 0.0213(4) 0.0232(4) -0.0014(3) 0.0021(3) 0.0000(3)
O(1) 0.041(2) 0.032(1) 0.066(2) -0.003(1) -0.011(1) -0.015(1)
O(2) 0.026(1) 0.035(1) 0.047(2) -0.007(1) -0.004(1) 0.009(1)
C(1) 0.024(2) 0.021(2) 0.033(2) 0.001(1) -0.005(1) 0.003(1)
C(2) 0.027(2) 0.021(2) 0.029(2) 0.006(1) -0.002(1) 0.000(1)
C(3) 0.023(2) 0.023(2) 0.026(2) 0.003(1) 0.000(1) 0.003(1)
C(4) 0.021(2) 0.023(2) 0.024(2) 0.001(1) -0.001(1) 0.004(1)
C(5) 0.021(2) 0.021(2) 0.028(2) 0.000(1) 0.000(1) 0.005(1)
C(6) 0.041(2) 0.036(2) 0.038(2) 0.013(2) -0.003(2) -0.010(2)
C(7) 0.023(2) 0.027(2) 0.022(2) 0.004(1) -0.003(1) 0.002(1)
C(8) 0.035(2) 0.043(2) 0.026(2) -0.006(2) 0.005(1) 0.000(2)
C(9) 0.056(3) 0.048(2) 0.027(2) -0.003(2) 0.005(2) -0.002(2)
C(10) 0.048(3) 0.048(2) 0.036(2) 0.000(2) -0.013(2) -0.012(2)
C(11) 0.023(2) 0.047(2) 0.051(2) -0.001(2) -0.005(2) -0.014(2)
C(12) 0.025(2) 0.037(2) 0.033(2) 0.000(1) 0.000(1) -0.004(2)
C(13) 0.032(2) 0.020(2) 0.045(2) -0.001(1) -0.007(2) 0.003(1)
C(14) 0.026(2) 0.026(2) 0.062(3) -0.008(1) 0.001(2) 0.002(2)
C(15) 0.021(2) 0.026(2) 0.041(2) -0.003(1) -0.003(1) -0.004(1)
C(16) 0.017(2) 0.025(2) 0.029(2) 0.001(1) 0.005(1) 0.001(1)
C(17) 0.024(2) 0.030(2) 0.032(2) 0.004(1) 0.001(1) -0.003(1)
C(18) 0.028(2) 0.048(2) 0.030(2) 0.014(2) 0.001(1) 0.004(2)
C(19) 0.031(2) 0.038(2) 0.046(2) 0.015(2) 0.009(2) 0.010(2)
C(20) 0.042(2) 0.028(2) 0.046(2) 0.007(2) 0.013(2) 0.001(2)
C(21) 0.027(2) 0.029(2) 0.033(2) -0.001(1) 0.003(1) -0.001(1)
C(22) 0.027(2) 0.024(2) 0.031(2) 0.001(1) 0.010(1) 0.003(1)
C(23) 0.031(2) 0.037(2) 0.047(2) -0.003(2) 0.014(2) 0.003(2)
C(24) 0.048(3) 0.041(2) 0.070(3) 0.001(2) 0.036(2) 0.006(2)
C(25) 0.080(3) 0.038(2) 0.047(3) 0.002(2) 0.039(3) 0.003(2)
C(26) 0.060(3) 0.039(2) 0.031(2) -0.008(2) 0.016(2) -0.005(2)
C(27) 0.032(2) 0.033(2) 0.032(2) -0.004(2) 0.007(2) 0.000(1)
C(28) 0.020(2) 0.021(2) 0.034(2) -0.003(1) 0.008(1) -0.005(1)
C(29) 0.029(2) 0.028(2) 0.046(2) 0.002(1) 0.007(2) -0.003(2)
C(30) 0.037(2) 0.032(2) 0.068(3) 0.005(2) 0.015(2) -0.014(2)
C(31) 0.033(2) 0.046(2) 0.052(3) -0.009(2) 0.015(2) -0.025(2)
C(32) 0.034(2) 0.049(2) 0.035(2) -0.008(2) 0.009(2) -0.014(2)
C(33) 0.031(2) 0.032(2) 0.036(2) -0.001(1) 0.008(2) -0.003(1)
C(34) 0.021(2) 0.025(2) 0.025(2) 0.000(1) 0.004(1) 0.005(1)
C(35) 0.028(2) 0.032(2) 0.032(2) -0.001(1) 0.005(1) -0.001(1)
C(36) 0.028(2) 0.045(2) 0.039(2) 0.006(2) 0.012(2) 0.007(2)
C(37) 0.018(2) 0.050(2) 0.045(2) 0.000(2) 0.006(2) 0.014(2)
C(38) 0.023(2) 0.039(2) 0.043(2) -0.006(2) -0.001(2) 0.004(2)
C(39) 0.025(2) 0.031(2) 0.033(2) -0.001(1) 0.004(1) -0.003(1)
C(40) 0.023(2) 0.023(2) 0.028(2) 0.002(1) 0.008(1) 0.004(1)
C(41) 0.026(2) 0.022(2) 0.028(2) 0.000(1) 0.003(1) 0.000(1)
C(42) 0.030(2) 0.035(2) 0.033(2) 0.007(2) 0.001(1) 0.002(1)
C(43) 0.036(2) 0.031(2) 0.038(2) 0.010(2) 0.013(2) 0.011(2)
C(44) 0.030(2) 0.031(2) 0.054(2) -0.005(2) 0.010(2) 0.012(2)
C(45) 0.023(2) 0.032(2) 0.040(2) -0.003(1) 0.004(1) 0.008(2)

loop_
_atom_type_symbol
_atom_type_description
_atom_type_scat_dispersion_real
_atom_type_scat_dispersion_imag
_atom_type_scat_source
C C 0.003 0.002
;International Tables for Crystallography
(1992, Vol. C, Tables 4.2.6.8 and 6.1.1.1)
;
H H 0.000 0.000
;International Tables for Crystallography
(1992, Vol. C, Table 6.1.1.2)
;
I I -0.474 1.812
;International Tables for Crystallography
(1992, Vol. C, Tables 4.2.6.8 and 6.1.1.1)
;
O O 0.011 0.006
;International Tables for Crystallography
(1992, Vol. C, Tables 4.2.6.8 and 6.1.1.1)
;
P P 0.102 0.094
;International Tables for Crystallography
(1992, Vol. C, Tables 4.2.6.8 and 6.1.1.1)
;
Ru Ru -1.259 0.836
;International Tables for Crystallography
(1992, Vol. C, Tables 4.2.6.8 and 6.1.1.1)
;

loop_
_geom_angle_atom_site_label_1
_geom_angle_atom_site_label_2
_geom_angle_atom_site_label_3
_geom_angle
_geom_angle_site_symmetry_1
_geom_angle_site_symmetry_2
_geom_angle_site_symmetry_3
_geom_angle_publ_flag
I(1) Ru(1) P(1) 88.29(2) 1_555 1_555 1_555 yes
I(1) Ru(1) P(2) 93.92(2) 1_555 1_555 1_555 yes
I(1) Ru(1) C(1) 100.17(9) 1_555 1_555 1_555 yes
I(1) Ru(1) C(2) 86.06(8) 1_555 1_555 1_555 yes
I(1) Ru(1) C(3) 108.11(8) 1_555 1_555 1_555 yes
I(1) Ru(1) C(4) 144.26(8) 1_555 1_555 1_555 yes
I(1) Ru(1) C(5) 138.26(9) 1_555 1_555 1_555 yes
P(1) Ru(1) P(2) 99.20(3) 1_555 1_555 1_555 yes
P(1) Ru(1) C(1) 96.55(9) 1_555 1_555 1_555 yes
P(1) Ru(1) C(2) 130.50(9) 1_555 1_555 1_555 yes
P(1) Ru(1) C(3) 153.71(9) 1_555 1_555 1_555 yes
P(1) Ru(1) C(4) 122.65(8) 1_555 1_555 1_555 yes
P(1) Ru(1) C(5) 92.43(9) 1_555 1_555 1_555 yes
P(2) Ru(1) C(1) 159.13(9) 1_555 1_555 1_555 yes
P(2) Ru(1) C(2) 130.23(9) 1_555 1_555 1_555 yes
P(2) Ru(1) C(3) 99.98(8) 1_555 1_555 1_555 yes
P(2) Ru(1) C(4) 97.67(8) 1_555 1_555 1_555 yes
P(2) Ru(1) C(5) 126.97(9) 1_555 1_555 1_555 yes
C(1) Ru(1) C(2) 37.1(1) 1_555 1_555 1_555 yes
C(1) Ru(1) C(3) 61.1(1) 1_555 1_555 1_555 yes
C(1) Ru(1) C(4) 62.1(1) 1_555 1_555 1_555 yes
C(1) Ru(1) C(5) 38.3(1) 1_555 1_555 1_555 yes
C(2) Ru(1) C(3) 35.5(1) 1_555 1_555 1_555 yes
C(2) Ru(1) C(4) 60.8(1) 1_555 1_555 1_555 yes
C(2) Ru(1) C(5) 62.3(1) 1_555 1_555 1_555 yes
C(3) Ru(1) C(4) 36.6(1) 1_555 1_555 1_555 yes
C(3) Ru(1) C(5) 61.6(1) 1_555 1_555 1_555 yes
C(4) Ru(1) C(5) 37.0(1) 1_555 1_555 1_555 yes
Ru(1) P(1) C(15) 114.1(1) 1_555 1_555 1_555 yes
Ru(1) P(1) C(16) 121.6(1) 1_555 1_555 1_555 yes
Ru(1) P(1) C(22) 117.4(1) 1_555 1_555 1_555 yes
C(15) P(1) C(16) 99.3(1) 1_555 1_555 1_555 yes
C(15) P(1) C(22) 103.4(2) 1_555 1_555 1_555 yes
C(16) P(1) C(22) 97.9(1) 1_555 1_555 1_555 yes
Ru(1) P(2) C(28) 118.0(1) 1_555 1_555 1_555 yes
Ru(1) P(2) C(34) 109.5(1) 1_555 1_555 1_555 yes
Ru(1) P(2) C(40) 125.2(1) 1_555 1_555 1_555 yes
C(28) P(2) C(34) 103.8(1) 1_555 1_555 1_555 yes
C(28) P(2) C(40) 99.0(1) 1_555 1_555 1_555 yes
C(34) P(2) C(40) 97.8(1) 1_555 1_555 1_555 yes
C(13) O(2) C(14) 114.4(3) 1_555 1_555 1_555 yes
Ru(1) C(1) C(2) 75.5(2) 1_555 1_555 1_555 yes
Ru(1) C(1) C(5) 69.9(2) 1_555 1_555 1_555 yes
Ru(1) C(1) C(13) 115.8(2) 1_555 1_555 1_555 yes
C(2) C(1) C(5) 107.9(3) 1_555 1_555 1_555 yes
C(2) C(1) C(13) 128.8(3) 1_555 1_555 1_555 yes
C(5) C(1) C(13) 123.0(3) 1_555 1_555 1_555 yes
Ru(1) C(2) C(1) 67.4(2) 1_555 1_555 1_555 yes
Ru(1) C(2) C(3) 71.5(2) 1_555 1_555 1_555 yes
Ru(1) C(2) C(6) 129.7(2) 1_555 1_555 1_555 yes
C(1) C(2) C(3) 106.9(3) 1_555 1_555 1_555 yes
C(1) C(2) C(6) 127.3(3) 1_555 1_555 1_555 yes
C(3) C(2) C(6) 125.7(3) 1_555 1_555 1_555 yes
Ru(1) C(3) C(2) 73.0(2) 1_555 1_555 1_555 yes
Ru(1) C(3) C(4) 72.0(2) 1_555 1_555 1_555 yes
Ru(1) C(3) H(1) 121.7 1_555 1_555 1_555 no
C(2) C(3) C(4) 110.2(3) 1_555 1_555 1_555 yes
C(2) C(3) H(1) 124.9 1_555 1_555 1_555 no
C(4) C(3) H(1) 124.9 1_555 1_555 1_555 no
Ru(1) C(4) C(3) 71.5(2) 1_555 1_555 1_555 yes
Ru(1) C(4) C(5) 66.9(2) 1_555 1_555 1_555 yes
Ru(1) C(4) C(7) 136.9(2) 1_555 1_555 1_555 yes
C(3) C(4) C(5) 106.2(3) 1_555 1_555 1_555 yes
C(3) C(4) C(7) 126.4(3) 1_555 1_555 1_555 yes
C(5) C(4) C(7) 125.9(3) 1_555 1_555 1_555 yes
Ru(1) C(5) C(1) 71.8(2) 1_555 1_555 1_555 yes
Ru(1) C(5) C(4) 76.1(2) 1_555 1_555 1_555 yes
Ru(1) C(5) H(2) 118.3 1_555 1_555 1_555 no
C(1) C(5) C(4) 108.5(3) 1_555 1_555 1_555 yes
C(1) C(5) H(2) 125.7 1_555 1_555 1_555 no
C(4) C(5) H(2) 125.7 1_555 1_555 1_555 no
C(2) C(6) H(3) 109.5 1_555 1_555 1_555 no
C(2) C(6) H(4) 109.5 1_555 1_555 1_555 no
C(2) C(6) H(5) 109.5 1_555 1_555 1_555 no
H(3) C(6) H(4) 109.5 1_555 1_555 1_555 no
H(3) C(6) H(5) 109.5 1_555 1_555 1_555 no
H(4) C(6) H(5) 109.5 1_555 1_555 1_555 no
C(4) C(7) C(8) 120.9(3) 1_555 1_555 1_555 yes
C(4) C(7) C(12) 121.0(3) 1_555 1_555 1_555 yes
C(8) C(7) C(12) 118.0(3) 1_555 1_555 1_555 yes
C(7) C(8) C(9) 121.1(4) 1_555 1_555 1_555 yes
C(7) C(8) H(6) 119.5 1_555 1_555 1_555 no
C(9) C(8) H(6) 119.5 1_555 1_555 1_555 no
C(8) C(9) C(10) 120.4(4) 1_555 1_555 1_555 yes
C(8) C(9) H(7) 119.8 1_555 1_555 1_555 no
C(10) C(9) H(7) 119.8 1_555 1_555 1_555 no
C(9) C(10) C(11) 119.6(3) 1_555 1_555 1_555 yes
C(9) C(10) H(8) 120.2 1_555 1_555 1_555 no
C(11) C(10) H(8) 120.2 1_555 1_555 1_555 no
C(10) C(11) C(12) 120.4(4) 1_555 1_555 1_555 yes
C(10) C(11) H(9) 119.8 1_555 1_555 1_555 no
C(12) C(11) H(9) 119.8 1_555 1_555 1_555 no
C(7) C(12) C(11) 120.6(3) 1_555 1_555 1_555 yes
C(7) C(12) H(10) 119.7 1_555 1_555 1_555 no
C(11) C(12) H(10) 119.7 1_555 1_555 1_555 no
O(1) C(13) O(2) 124.0(3) 1_555 1_555 1_555 yes
O(1) C(13) C(1) 126.5(4) 1_555 1_555 1_555 yes
O(2) C(13) C(1) 109.5(3) 1_555 1_555 1_555 yes
O(2) C(14) C(15) 111.3(3) 1_555 1_555 1_555 yes
O(2) C(14) H(11) 109.0 1_555 1_555 1_555 no
O(2) C(14) H(12) 109.0 1_555 1_555 1_555 no
C(15) C(14) H(11) 109.0 1_555 1_555 1_555 no
C(15) C(14) H(12) 109.0 1_555 1_555 1_555 no
H(11) C(14) H(12) 109.5 1_555 1_555 1_555 no
P(1) C(15) C(14) 117.5(2) 1_555 1_555 1_555 yes
P(1) C(15) H(13) 107.4 1_555 1_555 1_555 no
P(1) C(15) H(14) 107.4 1_555 1_555 1_555 no
C(14) C(15) H(13) 107.4 1_555 1_555 1_555 no
C(14) C(15) H(14) 107.4 1_555 1_555 1_555 no
H(13) C(15) H(14) 109.5 1_555 1_555 1_555 no
P(1) C(16) C(17) 121.9(2) 1_555 1_555 1_555 yes
P(1) C(16) C(21) 119.0(3) 1_555 1_555 1_555 yes
C(17) C(16) C(21) 119.1(3) 1_555 1_555 1_555 yes
C(16) C(17) C(18) 119.5(3) 1_555 1_555 1_555 yes
C(16) C(17) H(15) 120.2 1_555 1_555 1_555 no
C(18) C(17) H(15) 120.2 1_555 1_555 1_555 no
C(17) C(18) C(19) 121.1(3) 1_555 1_555 1_555 yes
C(17) C(18) H(16) 119.5 1_555 1_555 1_555 no
C(19) C(18) H(16) 119.5 1_555 1_555 1_555 no
C(18) C(19) C(20) 119.4(3) 1_555 1_555 1_555 yes
C(18) C(19) H(17) 120.3 1_555 1_555 1_555 no
C(20) C(19) H(17) 120.3 1_555 1_555 1_555 no
C(19) C(20) C(21) 120.7(3) 1_555 1_555 1_555 yes
C(19) C(20) H(18) 119.7 1_555 1_555 1_555 no
C(21) C(20) H(18) 119.7 1_555 1_555 1_555 no
C(16) C(21) C(20) 120.1(3) 1_555 1_555 1_555 yes
C(16) C(21) H(19) 119.9 1_555 1_555 1_555 no
C(20) C(21) H(19) 119.9 1_555 1_555 1_555 no
P(1) C(22) C(23) 120.2(3) 1_555 1_555 1_555 yes
P(1) C(22) C(27) 119.9(3) 1_555 1_555 1_555 yes
C(23) C(22) C(27) 119.0(3) 1_555 1_555 1_555 yes
C(22) C(23) C(24) 119.9(4) 1_555 1_555 1_555 yes
C(22) C(23) H(20) 120.0 1_555 1_555 1_555 no
C(24) C(23) H(20) 120.0 1_555 1_555 1_555 no
C(23) C(24) C(25) 120.2(4) 1_555 1_555 1_555 yes
C(23) C(24) H(21) 119.9 1_555 1_555 1_555 no
C(25) C(24) H(21) 119.9 1_555 1_555 1_555 no
C(24) C(25) C(26) 119.9(4) 1_555 1_555 1_555 yes
C(24) C(25) H(22) 120.0 1_555 1_555 1_555 no
C(26) C(25) H(22) 120.0 1_555 1_555 1_555 no
C(25) C(26) C(27) 120.2(4) 1_555 1_555 1_555 yes
C(25) C(26) H(23) 119.9 1_555 1_555 1_555 no
C(27) C(26) H(23) 119.9 1_555 1_555 1_555 no
C(22) C(27) C(26) 120.6(3) 1_555 1_555 1_555 yes
C(22) C(27) H(24) 119.7 1_555 1_555 1_555 no
C(26) C(27) H(24) 119.7 1_555 1_555 1_555 no
P(2) C(28) C(29) 121.8(3) 1_555 1_555 1_555 yes
P(2) C(28) C(33) 120.4(3) 1_555 1_555 1_555 yes
C(29) C(28) C(33) 117.7(3) 1_555 1_555 1_555 yes
C(28) C(29) C(30) 120.8(4) 1_555 1_555 1_555 yes
C(28) C(29) H(25) 119.6 1_555 1_555 1_555 no
C(30) C(29) H(25) 119.6 1_555 1_555 1_555 no
C(29) C(30) C(31) 120.7(4) 1_555 1_555 1_555 yes
C(29) C(30) H(26) 119.7 1_555 1_555 1_555 no
C(31) C(30) H(26) 119.7 1_555 1_555 1_555 no
C(30) C(31) C(32) 119.4(3) 1_555 1_555 1_555 yes
C(30) C(31) H(27) 120.3 1_555 1_555 1_555 no
C(32) C(31) H(27) 120.3 1_555 1_555 1_555 no
C(31) C(32) C(33) 120.4(4) 1_555 1_555 1_555 yes
C(31) C(32) H(28) 119.8 1_555 1_555 1_555 no
C(33) C(32) H(28) 119.8 1_555 1_555 1_555 no
C(28) C(33) C(32) 121.1(3) 1_555 1_555 1_555 yes
C(28) C(33) H(29) 119.5 1_555 1_555 1_555 no
C(32) C(33) H(29) 119.5 1_555 1_555 1_555 no
P(2) C(34) C(35) 116.5(2) 1_555 1_555 1_555 yes
P(2) C(34) C(39) 124.7(3) 1_555 1_555 1_555 yes
C(35) C(34) C(39) 118.7(3) 1_555 1_555 1_555 yes
C(34) C(35) C(36) 120.4(3) 1_555 1_555 1_555 yes
C(34) C(35) H(30) 119.8 1_555 1_555 1_555 no
C(36) C(35) H(30) 119.8 1_555 1_555 1_555 no
C(35) C(36) C(37) 120.1(3) 1_555 1_555 1_555 yes
C(35) C(36) H(31) 120.0 1_555 1_555 1_555 no
C(37) C(36) H(31) 120.0 1_555 1_555 1_555 no
C(36) C(37) C(38) 120.1(3) 1_555 1_555 1_555 yes
C(36) C(37) H(32) 119.9 1_555 1_555 1_555 no
C(38) C(37) H(32) 119.9 1_555 1_555 1_555 no
C(37) C(38) C(39) 120.6(3) 1_555 1_555 1_555 yes
C(37) C(38) H(33) 119.7 1_555 1_555 1_555 no
C(39) C(38) H(33) 119.7 1_555 1_555 1_555 no
C(34) C(39) C(38) 120.1(3) 1_555 1_555 1_555 yes
C(34) C(39) H(34) 119.9 1_555 1_555 1_555 no
C(38) C(39) H(34) 119.9 1_555 1_555 1_555 no
P(2) C(40) C(41) 122.7(2) 1_555 1_555 1_555 yes
P(2) C(40) C(45) 119.2(3) 1_555 1_555 1_555 yes
C(41) C(40) C(45) 118.0(3) 1_555 1_555 1_555 yes
C(40) C(41) C(42) 121.2(3) 1_555 1_555 1_555 yes
C(40) C(41) H(35) 119.4 1_555 1_555 1_555 no
C(42) C(41) H(35) 119.4 1_555 1_555 1_555 no
C(41) C(42) C(43) 119.9(3) 1_555 1_555 1_555 yes
C(41) C(42) H(36) 120.0 1_555 1_555 1_555 no
C(43) C(42) H(36) 120.0 1_555 1_555 1_555 no
C(42) C(43) C(44) 119.8(3) 1_555 1_555 1_555 yes
C(42) C(43) H(37) 120.1 1_555 1_555 1_555 no
C(44) C(43) H(37) 120.1 1_555 1_555 1_555 no
C(43) C(44) C(45) 120.0(3) 1_555 1_555 1_555 yes
C(43) C(44) H(38) 120.0 1_555 1_555 1_555 no
C(45) C(44) H(38) 120.0 1_555 1_555 1_555 no
C(40) C(45) C(44) 121.1(3) 1_555 1_555 1_555 yes
C(40) C(45) H(39) 119.5 1_555 1_555 1_555 no
C(44) C(45) H(39) 119.5 1_555 1_555 1_555 no

loop_
_geom_bond_atom_site_label_1
_geom_bond_atom_site_label_2
_geom_bond_distance
_geom_bond_site_symmetry_1
_geom_bond_site_symmetry_2
_geom_bond_publ_flag
I(1) Ru(1) 2.7475(3) 1_555 1_555 yes
Ru(1) P(1) 2.3489(9) 1_555 1_555 yes
Ru(1) P(2) 2.3799(8) 1_555 1_555 yes
Ru(1) C(1) 2.207(3) 1_555 1_555 yes
Ru(1) C(2) 2.314(3) 1_555 1_555 yes
Ru(1) C(3) 2.295(3) 1_555 1_555 yes
Ru(1) C(4) 2.302(3) 1_555 1_555 yes
Ru(1) C(5) 2.182(3) 1_555 1_555 yes
P(1) C(15) 1.868(3) 1_555 1_555 yes
P(1) C(16) 1.843(3) 1_555 1_555 yes
P(1) C(22) 1.833(3) 1_555 1_555 yes
P(2) C(28) 1.856(3) 1_555 1_555 yes
P(2) C(34) 1.850(3) 1_555 1_555 yes
P(2) C(40) 1.852(3) 1_555 1_555 yes
O(1) C(13) 1.210(4) 1_555 1_555 yes
O(2) C(13) 1.367(5) 1_555 1_555 yes
O(2) C(14) 1.451(4) 1_555 1_555 yes
C(1) C(2) 1.441(5) 1_555 1_555 yes
C(1) C(5) 1.439(5) 1_555 1_555 yes
C(1) C(13) 1.470(5) 1_555 1_555 yes
C(2) C(3) 1.406(4) 1_555 1_555 yes
C(2) C(6) 1.498(5) 1_555 1_555 yes
C(3) C(4) 1.442(4) 1_555 1_555 yes
C(3) H(1) 0.950 1_555 1_555 no
C(4) C(5) 1.427(4) 1_555 1_555 yes
C(4) C(7) 1.470(4) 1_555 1_555 yes
C(5) H(2) 0.950 1_555 1_555 no
C(6) H(3) 0.950 1_555 1_555 no
C(6) H(4) 0.950 1_555 1_555 no
C(6) H(5) 0.950 1_555 1_555 no
C(7) C(8) 1.403(5) 1_555 1_555 yes
C(7) C(12) 1.401(5) 1_555 1_555 yes
C(8) C(9) 1.380(5) 1_555 1_555 yes
C(8) H(6) 0.950 1_555 1_555 no
C(9) C(10) 1.385(6) 1_555 1_555 yes
C(9) H(7) 0.950 1_555 1_555 no
C(10) C(11) 1.387(6) 1_555 1_555 yes
C(10) H(8) 0.950 1_555 1_555 no
C(11) C(12) 1.389(5) 1_555 1_555 yes
C(11) H(9) 0.950 1_555 1_555 no
C(12) H(10) 0.950 1_555 1_555 no
C(14) C(15) 1.521(5) 1_555 1_555 yes
C(14) H(11) 0.950 1_555 1_555 no
C(14) H(12) 0.950 1_555 1_555 no
C(15) H(13) 0.950 1_555 1_555 no
C(15) H(14) 0.950 1_555 1_555 no
C(16) C(17) 1.414(5) 1_555 1_555 yes
C(16) C(21) 1.391(5) 1_555 1_555 yes
C(17) C(18) 1.383(5) 1_555 1_555 yes
C(17) H(15) 0.950 1_555 1_555 no
C(18) C(19) 1.386(6) 1_555 1_555 yes
C(18) H(16) 0.950 1_555 1_555 no
C(19) C(20) 1.379(6) 1_555 1_555 yes
C(19) H(17) 0.950 1_555 1_555 no
C(20) C(21) 1.394(5) 1_555 1_555 yes
C(20) H(18) 0.950 1_555 1_555 no
C(21) H(19) 0.950 1_555 1_555 no
C(22) C(23) 1.400(5) 1_555 1_555 yes
C(22) C(27) 1.390(5) 1_555 1_555 yes
C(23) C(24) 1.397(6) 1_555 1_555 yes
C(23) H(20) 0.950 1_555 1_555 no
C(24) C(25) 1.386(7) 1_555 1_555 yes
C(24) H(21) 0.950 1_555 1_555 no
C(25) C(26) 1.379(6) 1_555 1_555 yes
C(25) H(22) 0.950 1_555 1_555 no
C(26) C(27) 1.390(5) 1_555 1_555 yes
C(26) H(23) 0.950 1_555 1_555 no
C(27) H(24) 0.950 1_555 1_555 no
C(28) C(29) 1.395(5) 1_555 1_555 yes
C(28) C(33) 1.398(5) 1_555 1_555 yes
C(29) C(30) 1.391(5) 1_555 1_555 yes
C(29) H(25) 0.950 1_555 1_555 no
C(30) C(31) 1.380(6) 1_555 1_555 yes
C(30) H(26) 0.950 1_555 1_555 no
C(31) C(32) 1.375(6) 1_555 1_555 yes
C(31) H(27) 0.950 1_555 1_555 no
C(32) C(33) 1.391(5) 1_555 1_555 yes
C(32) H(28) 0.950 1_555 1_555 no
C(33) H(29) 0.950 1_555 1_555 no
C(34) C(35) 1.407(5) 1_555 1_555 yes
C(34) C(39) 1.402(4) 1_555 1_555 yes
C(35) C(36) 1.393(5) 1_555 1_555 yes
C(35) H(30) 0.950 1_555 1_555 no
C(36) C(37) 1.392(6) 1_555 1_555 yes
C(36) H(31) 0.950 1_555 1_555 no
C(37) C(38) 1.374(6) 1_555 1_555 yes
C(37) H(32) 0.950 1_555 1_555 no
C(38) C(39) 1.397(5) 1_555 1_555 yes
C(38) H(33) 0.950 1_555 1_555 no
C(39) H(34) 0.950 1_555 1_555 no
C(40) C(41) 1.387(4) 1_555 1_555 yes
C(40) C(45) 1.402(4) 1_555 1_555 yes
C(41) C(42) 1.395(5) 1_555 1_555 yes
C(41) H(35) 0.950 1_555 1_555 no
C(42) C(43) 1.386(5) 1_555 1_555 yes
C(42) H(36) 0.950 1_555 1_555 no
C(43) C(44) 1.385(5) 1_555 1_555 yes
C(43) H(37) 0.950 1_555 1_555 no
C(44) C(45) 1.389(5) 1_555 1_555 yes
C(44) H(38) 0.950 1_555 1_555 no
C(45) H(39) 0.950 1_555 1_555 no

loop_
_geom_torsion_atom_site_label_1
_geom_torsion_atom_site_label_2
_geom_torsion_atom_site_label_3
_geom_torsion_atom_site_label_4
_geom_torsion
_geom_torsion_site_symmetry_1
_geom_torsion_site_symmetry_2
_geom_torsion_site_symmetry_3
_geom_torsion_site_symmetry_4
_geom_torsion_publ_flag
I(1) Ru(1) P(1) C(15) -60.8(1) 1_555 1_555 1_555 1_555 yes
I(1) Ru(1) P(1) C(16) 58.0(1) 1_555 1_555 1_555 1_555 yes
I(1) Ru(1) P(1) C(22) 178.0(1) 1_555 1_555 1_555 1_555 yes
I(1) Ru(1) P(2) C(28) -144.9(1) 1_555 1_555 1_555 1_555 yes
I(1) Ru(1) P(2) C(34) 96.7(1) 1_555 1_555 1_555 1_555 yes
I(1) Ru(1) P(2) C(40) -18.6(1) 1_555 1_555 1_555 1_555 yes
I(1) Ru(1) C(1) C(2) -69.3(2) 1_555 1_555 1_555 1_555 yes
I(1) Ru(1) C(1) C(5) 175.0(2) 1_555 1_555 1_555 1_555 yes
I(1) Ru(1) C(1) C(13) 57.1(3) 1_555 1_555 1_555 1_555 yes
I(1) Ru(1) C(2) C(1) 112.6(2) 1_555 1_555 1_555 1_555 yes
I(1) Ru(1) C(2) C(3) -129.2(2) 1_555 1_555 1_555 1_555 yes
I(1) Ru(1) C(2) C(6) -7.9(3) 1_555 1_555 1_555 1_555 yes
I(1) Ru(1) C(3) C(2) 54.4(2) 1_555 1_555 1_555 1_555 yes
I(1) Ru(1) C(3) C(4) 173.0(2) 1_555 1_555 1_555 1_555 yes
I(1) Ru(1) C(4) C(3) -11.4(3) 1_555 1_555 1_555 1_555 yes
I(1) Ru(1) C(4) C(5) 106.2(2) 1_555 1_555 1_555 1_555 yes
I(1) Ru(1) C(4) C(7) -135.2(3) 1_555 1_555 1_555 1_555 yes
I(1) Ru(1) C(5) C(1) -7.4(2) 1_555 1_555 1_555 1_555 yes
I(1) Ru(1) C(5) C(4) -122.6(2) 1_555 1_555 1_555 1_555 yes
Ru(1) P(1) C(15) C(14) -77.9(3) 1_555 1_555 1_555 1_555 yes
Ru(1) P(1) C(16) C(17) -94.7(3) 1_555 1_555 1_555 1_555 yes
Ru(1) P(1) C(16) C(21) 84.8(3) 1_555 1_555 1_555 1_555 yes
Ru(1) P(1) C(22) C(23) 168.9(2) 1_555 1_555 1_555 1_555 yes
Ru(1) P(1) C(22) C(27) -21.7(3) 1_555 1_555 1_555 1_555 yes
Ru(1) P(2) C(28) C(29) 118.8(3) 1_555 1_555 1_555 1_555 yes
Ru(1) P(2) C(28) C(33) -56.6(3) 1_555 1_555 1_555 1_555 yes
Ru(1) P(2) C(34) C(35) -55.1(3) 1_555 1_555 1_555 1_555 yes
Ru(1) P(2) C(34) C(39) 128.3(3) 1_555 1_555 1_555 1_555 yes
Ru(1) P(2) C(40) C(41) -25.5(3) 1_555 1_555 1_555 1_555 yes
Ru(1) P(2) C(40) C(45) 158.8(2) 1_555 1_555 1_555 1_555 yes
Ru(1) C(1) C(2) C(3) -60.9(2) 1_555 1_555 1_555 1_555 yes
Ru(1) C(1) C(2) C(6) 123.5(3) 1_555 1_555 1_555 1_555 yes
Ru(1) C(1) C(5) C(4) 67.8(2) 1_555 1_555 1_555 1_555 yes
Ru(1) C(1) C(13) O(1) -98.7(4) 1_555 1_555 1_555 1_555 yes
Ru(1) C(1) C(13) O(2) 80.6(3) 1_555 1_555 1_555 1_555 yes
Ru(1) C(2) C(1) C(5) 62.9(2) 1_555 1_555 1_555 1_555 yes
Ru(1) C(2) C(1) C(13) -111.7(3) 1_555 1_555 1_555 1_555 yes
Ru(1) C(2) C(3) C(4) -62.8(2) 1_555 1_555 1_555 1_555 yes
Ru(1) C(3) C(2) C(1) 58.3(2) 1_555 1_555 1_555 1_555 yes
Ru(1) C(3) C(2) C(6) -126.0(3) 1_555 1_555 1_555 1_555 yes
Ru(1) C(3) C(4) C(5) -58.2(2) 1_555 1_555 1_555 1_555 yes
Ru(1) C(3) C(4) C(7) 135.2(3) 1_555 1_555 1_555 1_555 yes
Ru(1) C(4) C(3) C(2) 63.4(2) 1_555 1_555 1_555 1_555 yes
Ru(1) C(4) C(5) C(1) -65.0(2) 1_555 1_555 1_555 1_555 yes
Ru(1) C(4) C(7) C(8) -92.3(4) 1_555 1_555 1_555 1_555 yes
Ru(1) C(4) C(7) C(12) 91.6(4) 1_555 1_555 1_555 1_555 yes
Ru(1) C(5) C(1) C(2) -66.6(2) 1_555 1_555 1_555 1_555 yes
Ru(1) C(5) C(1) C(13) 108.4(3) 1_555 1_555 1_555 1_555 yes
Ru(1) C(5) C(4) C(3) 61.1(2) 1_555 1_555 1_555 1_555 yes
Ru(1) C(5) C(4) C(7) -132.2(3) 1_555 1_555 1_555 1_555 yes
P(1) Ru(1) P(2) C(28) -56.0(1) 1_555 1_555 1_555 1_555 yes
P(1) Ru(1) P(2) C(34) -174.5(1) 1_555 1_555 1_555 1_555 yes
P(1) Ru(1) P(2) C(40) 70.3(1) 1_555 1_555 1_555 1_555 yes
P(1) Ru(1) C(1) C(2) -158.8(2) 1_555 1_555 1_555 1_555 yes
P(1) Ru(1) C(1) C(5) 85.6(2) 1_555 1_555 1_555 1_555 yes
P(1) Ru(1) C(1) C(13) -32.3(3) 1_555 1_555 1_555 1_555 yes
P(1) Ru(1) C(2) C(1) 28.2(2) 1_555 1_555 1_555 1_555 yes
P(1) Ru(1) C(2) C(3) 146.4(2) 1_555 1_555 1_555 1_555 yes
P(1) Ru(1) C(2) C(6) -92.2(3) 1_555 1_555 1_555 1_555 yes
P(1) Ru(1) C(3) C(2) -71.8(3) 1_555 1_555 1_555 1_555 yes
P(1) Ru(1) C(3) C(4) 46.8(3) 1_555 1_555 1_555 1_555 yes
P(1) Ru(1) C(4) C(3) -157.4(2) 1_555 1_555 1_555 1_555 yes
P(1) Ru(1) C(4) C(5) -39.9(2) 1_555 1_555 1_555 1_555 yes
P(1) Ru(1) C(4) C(7) 78.7(3) 1_555 1_555 1_555 1_555 yes
P(1) Ru(1) C(5) C(1) -97.5(2) 1_555 1_555 1_555 1_555 yes
P(1) Ru(1) C(5) C(4) 147.3(2) 1_555 1_555 1_555 1_555 yes
P(1) C(15) C(14) O(2) 43.0(4) 1_555 1_555 1_555 1_555 yes
P(1) C(16) C(17) C(18) 179.2(3) 1_555 1_555 1_555 1_555 yes
P(1) C(16) C(21) C(20) -177.7(3) 1_555 1_555 1_555 1_555 yes
P(1) C(22) C(23) C(24) 169.3(3) 1_555 1_555 1_555 1_555 yes
P(1) C(22) C(27) C(26) -168.2(3) 1_555 1_555 1_555 1_555 yes
P(2) Ru(1) P(1) C(15) -154.5(1) 1_555 1_555 1_555 1_555 yes
P(2) Ru(1) P(1) C(16) -35.7(1) 1_555 1_555 1_555 1_555 yes
P(2) Ru(1) P(1) C(22) 84.3(1) 1_555 1_555 1_555 1_555 yes
P(2) Ru(1) C(1) C(2) 62.4(3) 1_555 1_555 1_555 1_555 yes
P(2) Ru(1) C(1) C(5) -53.3(4) 1_555 1_555 1_555 1_555 yes
P(2) Ru(1) C(1) C(13) -171.1(2) 1_555 1_555 1_555 1_555 yes
P(2) Ru(1) C(2) C(1) -155.6(2) 1_555 1_555 1_555 1_555 yes
P(2) Ru(1) C(2) C(3) -37.4(2) 1_555 1_555 1_555 1_555 yes
P(2) Ru(1) C(2) C(6) 83.9(3) 1_555 1_555 1_555 1_555 yes
P(2) Ru(1) C(3) C(2) 151.9(2) 1_555 1_555 1_555 1_555 yes
P(2) Ru(1) C(3) C(4) -89.5(2) 1_555 1_555 1_555 1_555 yes
P(2) Ru(1) C(4) C(3) 96.4(2) 1_555 1_555 1_555 1_555 yes
P(2) Ru(1) C(4) C(5) -146.1(2) 1_555 1_555 1_555 1_555 yes
P(2) Ru(1) C(4) C(7) -27.5(3) 1_555 1_555 1_555 1_555 yes
P(2) Ru(1) C(5) C(1) 159.1(2) 1_555 1_555 1_555 1_555 yes
P(2) Ru(1) C(5) C(4) 43.8(2) 1_555 1_555 1_555 1_555 yes
P(2) C(28) C(29) C(30) -173.1(3) 1_555 1_555 1_555 1_555 yes
P(2) C(28) C(33) C(32) 173.6(3) 1_555 1_555 1_555 1_555 yes
P(2) C(34) C(35) C(36) -176.9(3) 1_555 1_555 1_555 1_555 yes
P(2) C(34) C(39) C(38) 177.2(3) 1_555 1_555 1_555 1_555 yes
P(2) C(40) C(41) C(42) -177.0(3) 1_555 1_555 1_555 1_555 yes
P(2) C(40) C(45) C(44) 177.3(3) 1_555 1_555 1_555 1_555 yes
O(1) C(13) O(2) C(14) 48.5(5) 1_555 1_555 1_555 1_555 yes
O(1) C(13) C(1) C(2) -6.8(6) 1_555 1_555 1_555 1_555 yes
O(1) C(13) C(1) C(5) 179.4(3) 1_555 1_555 1_555 1_555 yes
O(2) C(13) C(1) C(2) 172.5(3) 1_555 1_555 1_555 1_555 yes
O(2) C(13) C(1) C(5) -1.3(4) 1_555 1_555 1_555 1_555 yes
C(1) Ru(1) P(1) C(15) 39.2(2) 1_555 1_555 1_555 1_555 yes
C(1) Ru(1) P(1) C(16) 158.1(2) 1_555 1_555 1_555 1_555 yes
C(1) Ru(1) P(1) C(22) -81.9(1) 1_555 1_555 1_555 1_555 yes
C(1) Ru(1) P(2) C(28) 82.5(3) 1_555 1_555 1_555 1_555 yes
C(1) Ru(1) P(2) C(34) -35.9(3) 1_555 1_555 1_555 1_555 yes
C(1) Ru(1) P(2) C(40) -151.2(3) 1_555 1_555 1_555 1_555 yes
C(1) Ru(1) C(2) C(3) 118.1(3) 1_555 1_555 1_555 1_555 yes
C(1) Ru(1) C(2) C(6) -120.5(4) 1_555 1_555 1_555 1_555 yes
C(1) Ru(1) C(3) C(2) -37.4(2) 1_555 1_555 1_555 1_555 yes
C(1) Ru(1) C(3) C(4) 81.2(2) 1_555 1_555 1_555 1_555 yes
C(1) Ru(1) C(4) C(3) -78.2(2) 1_555 1_555 1_555 1_555 yes
C(1) Ru(1) C(4) C(5) 39.4(2) 1_555 1_555 1_555 1_555 yes
C(1) Ru(1) C(4) C(7) 158.0(4) 1_555 1_555 1_555 1_555 yes
C(1) Ru(1) C(5) C(4) -115.2(3) 1_555 1_555 1_555 1_555 yes
C(1) C(2) Ru(1) C(3) -118.1(3) 1_555 1_555 1_555 1_555 yes
C(1) C(2) Ru(1) C(4) -81.4(2) 1_555 1_555 1_555 1_555 yes
C(1) C(2) Ru(1) C(5) -39.1(2) 1_555 1_555 1_555 1_555 yes
C(1) C(2) C(3) C(4) -4.5(4) 1_555 1_555 1_555 1_555 yes
C(1) C(5) Ru(1) C(2) 37.9(2) 1_555 1_555 1_555 1_555 yes
C(1) C(5) Ru(1) C(3) 78.3(2) 1_555 1_555 1_555 1_555 yes
C(1) C(5) Ru(1) C(4) 115.2(3) 1_555 1_555 1_555 1_555 yes
C(1) C(5) C(4) C(3) -3.9(3) 1_555 1_555 1_555 1_555 yes
C(1) C(5) C(4) C(7) 162.8(3) 1_555 1_555 1_555 1_555 yes
C(1) C(13) O(2) C(14) -130.7(3) 1_555 1_555 1_555 1_555 yes
C(2) Ru(1) P(1) C(15) 22.5(2) 1_555 1_555 1_555 1_555 yes
C(2) Ru(1) P(1) C(16) 141.4(2) 1_555 1_555 1_555 1_555 yes
C(2) Ru(1) P(1) C(22) -98.6(2) 1_555 1_555 1_555 1_555 yes
C(2) Ru(1) P(2) C(28) 126.9(2) 1_555 1_555 1_555 1_555 yes
C(2) Ru(1) P(2) C(34) 8.5(2) 1_555 1_555 1_555 1_555 yes
C(2) Ru(1) P(2) C(40) -106.8(2) 1_555 1_555 1_555 1_555 yes
C(2) Ru(1) C(1) C(5) -115.6(3) 1_555 1_555 1_555 1_555 yes
C(2) Ru(1) C(1) C(13) 126.5(4) 1_555 1_555 1_555 1_555 yes
C(2) Ru(1) C(3) C(4) 118.7(3) 1_555 1_555 1_555 1_555 yes
C(2) Ru(1) C(4) C(3) -35.7(2) 1_555 1_555 1_555 1_555 yes
C(2) Ru(1) C(4) C(5) 81.8(2) 1_555 1_555 1_555 1_555 yes
C(2) Ru(1) C(4) C(7) -159.6(4) 1_555 1_555 1_555 1_555 yes
C(2) Ru(1) C(5) C(4) -77.4(2) 1_555 1_555 1_555 1_555 yes
C(2) C(1) Ru(1) C(3) 35.8(2) 1_555 1_555 1_555 1_555 yes
C(2) C(1) Ru(1) C(4) 77.6(2) 1_555 1_555 1_555 1_555 yes
C(2) C(1) Ru(1) C(5) 115.6(3) 1_555 1_555 1_555 1_555 yes
C(2) C(1) C(5) C(4) 1.3(4) 1_555 1_555 1_555 1_555 yes
C(2) C(3) Ru(1) C(4) -118.7(3) 1_555 1_555 1_555 1_555 yes
C(2) C(3) Ru(1) C(5) -81.3(2) 1_555 1_555 1_555 1_555 yes
C(2) C(3) C(4) C(5) 5.3(4) 1_555 1_555 1_555 1_555 yes
C(2) C(3) C(4) C(7) -161.4(3) 1_555 1_555 1_555 1_555 yes
C(3) Ru(1) P(1) C(15) 69.1(2) 1_555 1_555 1_555 1_555 yes
C(3) Ru(1) P(1) C(16) -172.1(2) 1_555 1_555 1_555 1_555 yes
C(3) Ru(1) P(1) C(22) -52.1(2) 1_555 1_555 1_555 1_555 yes
C(3) Ru(1) P(2) C(28) 105.9(1) 1_555 1_555 1_555 1_555 yes
C(3) Ru(1) P(2) C(34) -12.5(1) 1_555 1_555 1_555 1_555 yes
C(3) Ru(1) P(2) C(40) -127.8(2) 1_555 1_555 1_555 1_555 yes
C(3) Ru(1) C(1) C(5) -79.8(2) 1_555 1_555 1_555 1_555 yes
C(3) Ru(1) C(1) C(13) 162.3(3) 1_555 1_555 1_555 1_555 yes
C(3) Ru(1) C(2) C(6) 121.4(4) 1_555 1_555 1_555 1_555 yes
C(3) Ru(1) C(4) C(5) 117.5(3) 1_555 1_555 1_555 1_555 yes
C(3) Ru(1) C(4) C(7) -123.9(4) 1_555 1_555 1_555 1_555 yes
C(3) Ru(1) C(5) C(4) -36.9(2) 1_555 1_555 1_555 1_555 yes
C(3) C(2) Ru(1) C(4) 36.8(2) 1_555 1_555 1_555 1_555 yes
C(3) C(2) Ru(1) C(5) 79.0(2) 1_555 1_555 1_555 1_555 yes
C(3) C(2) C(1) C(5) 2.0(4) 1_555 1_555 1_555 1_555 yes
C(3) C(2) C(1) C(13) -172.6(3) 1_555 1_555 1_555 1_555 yes
C(3) C(4) Ru(1) C(5) -117.5(3) 1_555 1_555 1_555 1_555 yes
C(3) C(4) C(7) C(8) 165.6(3) 1_555 1_555 1_555 1_555 yes
C(3) C(4) C(7) C(12) -10.4(5) 1_555 1_555 1_555 1_555 yes
C(4) Ru(1) P(1) C(15) 100.2(2) 1_555 1_555 1_555 1_555 yes
C(4) Ru(1) P(1) C(16) -141.0(2) 1_555 1_555 1_555 1_555 yes
C(4) Ru(1) P(1) C(22) -21.0(2) 1_555 1_555 1_555 1_555 yes
C(4) Ru(1) P(2) C(28) 68.9(1) 1_555 1_555 1_555 1_555 yes
C(4) Ru(1) P(2) C(34) -49.5(1) 1_555 1_555 1_555 1_555 yes
C(4) Ru(1) P(2) C(40) -164.8(1) 1_555 1_555 1_555 1_555 yes
C(4) Ru(1) C(1) C(5) -38.0(2) 1_555 1_555 1_555 1_555 yes
C(4) Ru(1) C(1) C(13) -155.9(3) 1_555 1_555 1_555 1_555 yes
C(4) Ru(1) C(2) C(6) 158.1(4) 1_555 1_555 1_555 1_555 yes
C(4) C(3) Ru(1) C(5) 37.4(2) 1_555 1_555 1_555 1_555 yes
C(4) C(3) C(2) C(6) 171.2(3) 1_555 1_555 1_555 1_555 yes
C(4) C(5) C(1) C(13) 176.2(3) 1_555 1_555 1_555 1_555 yes
C(4) C(7) C(8) C(9) -177.6(4) 1_555 1_555 1_555 1_555 yes
C(4) C(7) C(12) C(11) 178.0(3) 1_555 1_555 1_555 1_555 yes
C(5) Ru(1) P(1) C(15) 77.4(2) 1_555 1_555 1_555 1_555 yes
C(5) Ru(1) P(1) C(16) -163.7(2) 1_555 1_555 1_555 1_555 yes
C(5) Ru(1) P(1) C(22) -43.7(1) 1_555 1_555 1_555 1_555 yes
C(5) Ru(1) P(2) C(28) 44.1(2) 1_555 1_555 1_555 1_555 yes
C(5) Ru(1) P(2) C(34) -74.3(2) 1_555 1_555 1_555 1_555 yes
C(5) Ru(1) P(2) C(40) 170.4(2) 1_555 1_555 1_555 1_555 yes
C(5) Ru(1) C(1) C(13) -117.9(4) 1_555 1_555 1_555 1_555 yes
C(5) Ru(1) C(2) C(6) -159.6(4) 1_555 1_555 1_555 1_555 yes
C(5) Ru(1) C(4) C(7) 118.6(4) 1_555 1_555 1_555 1_555 yes
C(5) C(1) C(2) C(6) -173.6(3) 1_555 1_555 1_555 1_555 yes
C(5) C(4) C(7) C(8) 1.5(5) 1_555 1_555 1_555 1_555 yes
C(5) C(4) C(7) C(12) -174.5(3) 1_555 1_555 1_555 1_555 yes
C(6) C(2) C(1) C(13) 11.8(6) 1_555 1_555 1_555 1_555 yes
C(7) C(8) C(9) C(10) 1.6(6) 1_555 1_555 1_555 1_555 yes
C(7) C(12) C(11) C(10) -2.4(6) 1_555 1_555 1_555 1_555 yes
C(8) C(7) C(12) C(11) 1.8(5) 1_555 1_555 1_555 1_555 yes
C(8) C(9) C(10) C(11) -2.1(7) 1_555 1_555 1_555 1_555 yes
C(9) C(8) C(7) C(12) -1.4(5) 1_555 1_555 1_555 1_555 yes
C(9) C(10) C(11) C(12) 2.5(7) 1_555 1_555 1_555 1_555 yes
C(13) O(2) C(14) C(15) 56.5(4) 1_555 1_555 1_555 1_555 yes
C(14) C(15) P(1) C(16) 151.2(3) 1_555 1_555 1_555 1_555 yes
C(14) C(15) P(1) C(22) 50.8(3) 1_555 1_555 1_555 1_555 yes
C(15) P(1) C(16) C(17) 31.1(3) 1_555 1_555 1_555 1_555 yes
C(15) P(1) C(16) C(21) -149.3(3) 1_555 1_555 1_555 1_555 yes
C(15) P(1) C(22) C(23) 42.4(3) 1_555 1_555 1_555 1_555 yes
C(15) P(1) C(22) C(27) -148.3(3) 1_555 1_555 1_555 1_555 yes
C(16) P(1) C(22) C(23) -59.2(3) 1_555 1_555 1_555 1_555 yes
C(16) P(1) C(22) C(27) 110.1(3) 1_555 1_555 1_555 1_555 yes
C(16) C(17) C(18) C(19) -2.0(6) 1_555 1_555 1_555 1_555 yes
C(16) C(21) C(20) C(19) -0.9(6) 1_555 1_555 1_555 1_555 yes
C(17) C(16) P(1) C(22) 136.2(3) 1_555 1_555 1_555 1_555 yes
C(17) C(16) C(21) C(20) 1.8(5) 1_555 1_555 1_555 1_555 yes
C(17) C(18) C(19) C(20) 3.0(6) 1_555 1_555 1_555 1_555 yes
C(18) C(17) C(16) C(21) -0.4(5) 1_555 1_555 1_555 1_555 yes
C(18) C(19) C(20) C(21) -1.6(6) 1_555 1_555 1_555 1_555 yes
C(21) C(16) P(1) C(22) -44.3(3) 1_555 1_555 1_555 1_555 yes
C(22) C(23) C(24) C(25) -1.7(6) 1_555 1_555 1_555 1_555 yes
C(22) C(27) C(26) C(25) -0.7(6) 1_555 1_555 1_555 1_555 yes
C(23) C(22) C(27) C(26) 1.3(5) 1_555 1_555 1_555 1_555 yes
C(23) C(24) C(25) C(26) 2.3(7) 1_555 1_555 1_555 1_555 yes
C(24) C(23) C(22) C(27) -0.2(5) 1_555 1_555 1_555 1_555 yes
C(24) C(25) C(26) C(27) -1.2(6) 1_555 1_555 1_555 1_555 yes
C(28) P(2) C(34) C(35) 178.0(3) 1_555 1_555 1_555 1_555 yes
C(28) P(2) C(34) C(39) 1.4(3) 1_555 1_555 1_555 1_555 yes
C(28) P(2) C(40) C(41) 108.4(3) 1_555 1_555 1_555 1_555 yes
C(28) P(2) C(40) C(45) -67.3(3) 1_555 1_555 1_555 1_555 yes
C(28) C(29) C(30) C(31) -1.0(6) 1_555 1_555 1_555 1_555 yes
C(28) C(33) C(32) C(31) 0.2(6) 1_555 1_555 1_555 1_555 yes
C(29) C(28) P(2) C(34) -119.8(3) 1_555 1_555 1_555 1_555 yes
C(29) C(28) P(2) C(40) -19.4(3) 1_555 1_555 1_555 1_555 yes
C(29) C(28) C(33) C(32) -2.0(5) 1_555 1_555 1_555 1_555 yes
C(29) C(30) C(31) C(32) -0.9(6) 1_555 1_555 1_555 1_555 yes
C(30) C(29) C(28) C(33) 2.3(5) 1_555 1_555 1_555 1_555 yes
C(30) C(31) C(32) C(33) 1.3(6) 1_555 1_555 1_555 1_555 yes
C(33) C(28) P(2) C(34) 64.8(3) 1_555 1_555 1_555 1_555 yes
C(33) C(28) P(2) C(40) 165.2(3) 1_555 1_555 1_555 1_555 yes
C(34) P(2) C(40) C(41) -146.2(3) 1_555 1_555 1_555 1_555 yes
C(34) P(2) C(40) C(45) 38.2(3) 1_555 1_555 1_555 1_555 yes
C(34) C(35) C(36) C(37) -0.1(5) 1_555 1_555 1_555 1_555 yes
C(34) C(39) C(38) C(37) -0.9(6) 1_555 1_555 1_555 1_555 yes
C(35) C(34) P(2) C(40) 76.7(3) 1_555 1_555 1_555 1_555 yes
C(35) C(34) C(39) C(38) 0.6(5) 1_555 1_555 1_555 1_555 yes
C(35) C(36) C(37) C(38) -0.2(6) 1_555 1_555 1_555 1_555 yes
C(36) C(35) C(34) C(39) -0.1(5) 1_555 1_555 1_555 1_555 yes
C(36) C(37) C(38) C(39) 0.7(6) 1_555 1_555 1_555 1_555 yes
C(39) C(34) P(2) C(40) -99.9(3) 1_555 1_555 1_555 1_555 yes
C(40) C(41) C(42) C(43) -0.1(5) 1_555 1_555 1_555 1_555 yes
C(40) C(45) C(44) C(43) -0.2(6) 1_555 1_555 1_555 1_555 yes
C(41) C(40) C(45) C(44) 1.4(5) 1_555 1_555 1_555 1_555 yes
C(41) C(42) C(43) C(44) 1.5(6) 1_555 1_555 1_555 1_555 yes
C(42) C(41) C(40) C(45) -1.3(5) 1_555 1_555 1_555 1_555 yes
C(42) C(43) C(44) C(45) -1.3(6) 1_555 1_555 1_555 1_555 yes
